data_7107444
loop_
_publ_author_name
'Fushe Han'
'Yu Li'
'Lianxun Gao'

_publ_section_title
;
 Efficient synthesis of 2,5-disubstituted tetrazoles via the
 Cu2O-catalyzed aerobic oxidative direct cross-coupling of N-H free
 tetrazoles with boronic acids
;
_journal_name_full Chem.Commun.
_journal_page_first 2719
_journal_paper_doi 10.1039/c2cc17894j
_journal_volume 48
_journal_year 2012
_chemical_formula_sum 'C14 H12 N4'
_chemical_formula_weight 236.28
_chemical_name_systematic 5-Phenyl-2-p-tolyl-2H-tetrazole
_space_group_IT_number 14
_symmetry_cell_setting monoclinic
_symmetry_Int_Tables_number 14
_symmetry_space_group_name_Hall '-P 2ybc'
_symmetry_space_group_name_H-M 'P 1 21/c 1'
_atom_sites_solution_hydrogens geom
_atom_sites_solution_primary direct
_atom_sites_solution_secondary difmap
_audit_creation_method SHELXL-97
_cell_angle_alpha 90.00
_cell_angle_beta 91.6242(18)
_cell_angle_gamma 90.00
_cell_formula_units_Z 4
_cell_length_a 11.0155(11)
_cell_length_b 11.3718(11)
_cell_length_c 9.8061(10)
_cell_measurement_reflns_used 1366
_cell_measurement_temperature 293(2)
_cell_measurement_theta_max 21.99
_cell_measurement_theta_min 2.57
_cell_volume 1227.9(2)
_computing_cell_refinement 'Bruker SMART'
_computing_data_collection 'Bruker SMART'
_computing_data_reduction 'Bruker SAINT'
_computing_molecular_graphics 'Bruker SHELXTL'
_computing_publication_material 'Bruker SHELXTL'
_computing_structure_refinement 'SHELXL-97 (Sheldrick, 1997)'
_computing_structure_solution 'SHELXS-97 (Sheldrick, 1990)'
_diffrn_ambient_temperature 293(2)
_diffrn_measured_fraction_theta_full 0.999
_diffrn_measured_fraction_theta_max 0.999
_diffrn_measurement_device_type 'Bruker APEX CCD'
_diffrn_measurement_method 'phi and omega scans'
_diffrn_radiation_monochromator graphite
_diffrn_radiation_type MoK\a
_diffrn_radiation_wavelength 0.71073
_diffrn_reflns_av_R_equivalents 0.0269
_diffrn_reflns_av_sigmaI/netI 0.0261
_diffrn_reflns_limit_h_max 11
_diffrn_reflns_limit_h_min -13
_diffrn_reflns_limit_k_max 13
_diffrn_reflns_limit_k_min -13
_diffrn_reflns_limit_l_max 11
_diffrn_reflns_limit_l_min -11
_diffrn_reflns_number 7119
_diffrn_reflns_theta_full 25.02
_diffrn_reflns_theta_max 25.02
_diffrn_reflns_theta_min 1.85
_diffrn_source 'fine-focus sealed tube'
_exptl_absorpt_coefficient_mu 0.080
_exptl_absorpt_correction_T_max 0.9912
_exptl_absorpt_correction_T_min 0.9778
_exptl_absorpt_correction_type multi-scan
_exptl_absorpt_process_details '(SADABS; Sheldrick, 1996)'
_exptl_crystal_colour 'color less'
_exptl_crystal_density_diffrn 1.278
_exptl_crystal_density_method 'not measured'
_exptl_crystal_description block
_exptl_crystal_F_000 496
_exptl_crystal_size_max 0.28
_exptl_crystal_size_mid 0.17
_exptl_crystal_size_min 0.11
_refine_diff_density_max 0.115
_refine_diff_density_min -0.153
_refine_diff_density_rms 0.034
_refine_ls_extinction_method none
_refine_ls_goodness_of_fit_ref 1.027
_refine_ls_hydrogen_treatment constr
_refine_ls_matrix_type full
_refine_ls_number_parameters 164
_refine_ls_number_reflns 2160
_refine_ls_number_restraints 0
_refine_ls_restrained_S_all 1.027
_refine_ls_R_factor_all 0.0774
_refine_ls_R_factor_gt 0.0476
_refine_ls_shift/su_max 0.000
_refine_ls_shift/su_mean 0.000
_refine_ls_structure_factor_coef Fsqd
_refine_ls_weighting_details 'calc w=1/[\s^2^(Fo^2^)+(0.0724P)^2^+0.0367P] where P=(Fo^2^+2Fc^2^)/3'
_refine_ls_weighting_scheme calc
_refine_ls_wR_factor_gt 0.1191
_refine_ls_wR_factor_ref 0.1370
_reflns_number_gt 1438
_reflns_number_total 2160
_reflns_threshold_expression >2sigma(I)
_cod_data_source_file c2cc17894j.txt
_cod_data_source_block v231
_cod_original_sg_symbol_H-M 'P 21/c'
_cod_database_code 7107444

loop_
_symmetry_equiv_pos_as_xyz
'x, y, z'
'-x, y+1/2, -z+1/2'
'-x, -y, -z'
'x, -y-1/2, z-1/2'

loop_
_atom_site_label
_atom_site_type_symbol
_atom_site_fract_x
_atom_site_fract_y
_atom_site_fract_z
_atom_site_U_iso_or_equiv
_atom_site_adp_type
_atom_site_occupancy
_atom_site_symmetry_multiplicity
_atom_site_calc_flag
_atom_site_refinement_flags
N1 N 0.78382(15) 0.15314(14) 0.09270(18) 0.0729(5) Uani 1 1 d .
N2 N 0.87188(16) 0.12695(14) 0.01053(19) 0.0754(5) Uani 1 1 d .
N3 N 0.90977(14) 0.22827(12) -0.04034(16) 0.0592(4) Uani 1 1 d .
N4 N 0.84964(14) 0.32100(13) 0.00502(16) 0.0612(5) Uani 1 1 d .
C1 C 0.67988(17) 0.33682(17) 0.16204(19) 0.0623(5) Uani 1 1 d .
C2 C 0.6464(2) 0.4476(2) 0.1219(2) 0.0957(8) Uani 1 1 d .
H2 H 0.6826 0.4822 0.0473 0.115 Uiso 1 1 calc R
C3 C 0.5591(2) 0.5084(2) 0.1914(3) 0.1109(9) Uani 1 1 d .
H3 H 0.5368 0.5836 0.1630 0.133 Uiso 1 1 calc R
C4 C 0.5052(2) 0.4594(3) 0.3010(3) 0.0948(8) Uani 1 1 d .
H4 H 0.4462 0.5005 0.3473 0.114 Uiso 1 1 calc R
C5 C 0.5388(2) 0.3496(3) 0.3419(2) 0.0918(8) Uani 1 1 d .
H5 H 0.5028 0.3159 0.4172 0.110 Uiso 1 1 calc R
C6 C 0.62498(19) 0.2880(2) 0.2735(2) 0.0768(6) Uani 1 1 d .
H6 H 0.6466 0.2127 0.3023 0.092 Uiso 1 1 calc R
C7 C 0.77169(17) 0.27141(16) 0.08786(19) 0.0586(5) Uani 1 1 d .
C8 C 1.00615(17) 0.23530(15) -0.13472(19) 0.0578(5) Uani 1 1 d .
C9 C 1.03996(18) 0.34309(17) -0.1839(2) 0.0731(6) Uani 1 1 d .
H9 H 1.0011 0.4112 -0.1558 0.088 Uiso 1 1 calc R
C10 C 1.13271(19) 0.34888(18) -0.2759(2) 0.0776(6) Uani 1 1 d .
H10 H 1.1561 0.4219 -0.3089 0.093 Uiso 1 1 calc R
C11 C 1.19160(18) 0.24911(18) -0.3201(2) 0.0680(6) Uani 1 1 d .
C12 C 1.15545(19) 0.14261(18) -0.2672(2) 0.0750(6) Uani 1 1 d .
H12 H 1.1944 0.0743 -0.2944 0.090 Uiso 1 1 calc R
C13 C 1.06388(19) 0.13447(17) -0.1758(2) 0.0706(6) Uani 1 1 d .
H13 H 1.0410 0.0616 -0.1420 0.085 Uiso 1 1 calc R
C14 C 1.2918(2) 0.2581(2) -0.4208(2) 0.0870(7) Uani 1 1 d .
H14A H 1.3097 0.3394 -0.4374 0.130 Uiso 1 1 calc R
H14B H 1.2665 0.2211 -0.5049 0.130 Uiso 1 1 calc R
H14C H 1.3632 0.2196 -0.3845 0.130 Uiso 1 1 calc R

loop_
_atom_site_aniso_label
_atom_site_aniso_U_11
_atom_site_aniso_U_22
_atom_site_aniso_U_33
_atom_site_aniso_U_23
_atom_site_aniso_U_13
_atom_site_aniso_U_12
N1 0.0701(11) 0.0669(11) 0.0827(12) 0.0147(9) 0.0178(10) 0.0016(9)
N2 0.0729(11) 0.0640(11) 0.0902(13) 0.0156(9) 0.0194(10) 0.0043(9)
N3 0.0583(10) 0.0551(9) 0.0645(10) 0.0080(7) 0.0069(8) 0.0021(7)
N4 0.0622(10) 0.0578(9) 0.0640(10) 0.0024(7) 0.0095(8) -0.0005(8)
C1 0.0586(12) 0.0694(13) 0.0590(12) -0.0044(9) 0.0042(10) -0.0082(10)
C2 0.112(2) 0.0760(15) 0.1020(19) 0.0069(13) 0.0462(16) 0.0131(13)
C3 0.129(2) 0.0843(16) 0.122(2) -0.0034(15) 0.0484(19) 0.0211(15)
C4 0.0818(17) 0.109(2) 0.0943(18) -0.0331(16) 0.0237(14) -0.0028(15)
C5 0.0827(17) 0.119(2) 0.0755(16) -0.0051(15) 0.0252(14) -0.0103(15)
C6 0.0697(14) 0.0915(16) 0.0700(14) 0.0050(11) 0.0126(12) -0.0060(12)
C7 0.0555(11) 0.0643(12) 0.0562(11) 0.0037(9) 0.0035(9) -0.0049(9)
C8 0.0543(11) 0.0633(12) 0.0558(11) 0.0051(9) 0.0027(9) 0.0030(9)
C9 0.0740(14) 0.0668(13) 0.0795(14) 0.0158(11) 0.0207(12) 0.0128(10)
C10 0.0764(14) 0.0758(14) 0.0815(15) 0.0252(12) 0.0180(12) 0.0078(11)
C11 0.0599(13) 0.0876(15) 0.0565(12) 0.0020(10) 0.0017(10) 0.0086(11)
C12 0.0762(15) 0.0723(13) 0.0773(14) -0.0128(11) 0.0135(12) 0.0034(11)
C13 0.0762(14) 0.0598(12) 0.0764(14) -0.0044(10) 0.0134(12) -0.0017(10)
C14 0.0724(15) 0.1207(19) 0.0687(15) 0.0034(13) 0.0167(12) 0.0080(13)

loop_
_atom_type_symbol
_atom_type_description
_atom_type_scat_dispersion_real
_atom_type_scat_dispersion_imag
_atom_type_scat_source
C C 0.0033 0.0016 'International Tables Vol C Tables 4.2.6.8 and 6.1.1.4'
H H 0.0000 0.0000 'International Tables Vol C Tables 4.2.6.8 and 6.1.1.4'
N N 0.0061 0.0033 'International Tables Vol C Tables 4.2.6.8 and 6.1.1.4'

loop_
_geom_angle_atom_site_label_1
_geom_angle_atom_site_label_2
_geom_angle_atom_site_label_3
_geom_angle
N2 N1 C7 106.15(15)
N1 N2 N3 106.22(15)
N4 N3 N2 113.45(15)
N4 N3 C8 123.95(14)
N2 N3 C8 122.60(15)
C7 N4 N3 101.85(14)
C2 C1 C6 118.55(19)
C2 C1 C7 120.61(17)
C6 C1 C7 120.84(19)
C1 C2 C3 120.4(2)
C1 C2 H2 119.8
C3 C2 H2 119.8
C4 C3 C2 120.7(2)
C4 C3 H3 119.7
C2 C3 H3 119.7
C5 C4 C3 119.2(2)
C5 C4 H4 120.4
C3 C4 H4 120.4
C4 C5 C6 120.7(2)
C4 C5 H5 119.6
C6 C5 H5 119.6
C5 C6 C1 120.5(2)
C5 C6 H6 119.8
C1 C6 H6 119.8
N4 C7 N1 112.32(16)
N4 C7 C1 123.84(17)
N1 C7 C1 123.81(16)
C9 C8 C13 120.58(19)
C9 C8 N3 119.40(16)
C13 C8 N3 120.01(16)
C8 C9 C10 118.96(18)
C8 C9 H9 120.5
C10 C9 H9 120.5
C9 C10 C11 121.80(19)
C9 C10 H10 119.1
C11 C10 H10 119.1
C12 C11 C10 117.34(19)
C12 C11 C14 122.05(18)
C10 C11 C14 120.60(18)
C13 C12 C11 122.01(19)
C13 C12 H12 119.0
C11 C12 H12 119.0
C12 C13 C8 119.30(18)
C12 C13 H13 120.4
C8 C13 H13 120.4
C11 C14 H14A 109.5
C11 C14 H14B 109.5
H14A C14 H14B 109.5
C11 C14 H14C 109.5
H14A C14 H14C 109.5
H14B C14 H14C 109.5

loop_
_geom_bond_atom_site_label_1
_geom_bond_atom_site_label_2
_geom_bond_distance
N1 N2 1.313(2)
N1 C7 1.352(2)
N2 N3 1.3276(19)
N3 N4 1.3286(19)
N3 C8 1.430(2)
N4 C7 1.325(2)
C1 C2 1.368(3)
C1 C6 1.380(3)
C1 C7 1.465(2)
C2 C3 1.380(3)
C2 H2 0.9300
C3 C4 1.362(3)
C3 H3 0.9300
C4 C5 1.360(3)
C4 H4 0.9300
C5 C6 1.371(3)
C5 H5 0.9300
C6 H6 0.9300
C8 C9 1.372(2)
C8 C13 1.377(2)
C9 C10 1.384(3)
C9 H9 0.9300
C10 C11 1.383(3)
C10 H10 0.9300
C11 C12 1.381(3)
C11 C14 1.506(3)
C12 C13 1.371(3)
C12 H12 0.9300
C13 H13 0.9300
C14 H14A 0.9600
C14 H14B 0.9600
C14 H14C 0.9600
